data_7104290
loop_
_publ_author_name
'Chisholm, Malcolm H'
'Gallucci, Judith C'
'Yaman, G\"ul\,sah'
'Young, Tanya'

_publ_section_title
;
 On the remarkable structural diversity and kinetic lability of TpC*CaX
 complexes (X = NSi2Me6, OC6H4-p-Me, TpC*) where TpC* =
 tris[3-(2-methoxy-1,1-dimethylethyl)pyrazolyl]hydroborate.
;
_journal_issue 14
_journal_name_full 'Chemical communications (Cambridge, England)'
_journal_page_first 1828
_journal_page_last 1830
_journal_paper_doi 10.1039/b818375a
_journal_volume 34
_journal_year 2009
_chemical_compound_source 'synthesis as described'
_chemical_formula_moiety 'C30 H58 B Ca N7 O3 Si2'
_chemical_formula_sum 'C30 H58 B Ca N7 O3 Si2'
_chemical_formula_weight 671.9
_chemical_name_systematic
;
?
;
_space_group_IT_number 14
_symmetry_cell_setting monoclinic
_symmetry_Int_Tables_number 14
_symmetry_space_group_name_Hall '-P 2ybc'
_symmetry_space_group_name_H-M 'P 1 21/c 1'
_atom_sites_solution_hydrogens geom
_atom_sites_solution_primary direct
_atom_sites_solution_secondary difmap
_audit_conform_dict_location ftp://ftp.iucr.org/pub/cif_core.dic
_audit_conform_dict_name cif_core.dic
_audit_conform_dict_version 2.3
_audit_creation_date 2008-10-01T14:39:27-00:00
_audit_creation_method 'WinGX routine CIF_UPDATE'
_cell_angle_alpha 90
_cell_angle_beta 99.351(2)
_cell_angle_gamma 90
_cell_formula_units_Z 4
_cell_length_a 13.1496(5)
_cell_length_b 15.5703(8)
_cell_length_c 18.9206(8)
_cell_measurement_temperature 95(2)
_cell_measurement_wavelength 0.49595
_cell_volume 3822.4(3)
_computing_data_collection 'SAINT, Bruker AXS, 2003'
_computing_molecular_graphics 'Ortep-3 for Windows (Farrugia, 1997)'
_computing_publication_material 'WinGX publication routines (Farrugia, 1999)'
_computing_structure_refinement 'SHELXL-97 (Sheldrick, 1997)'
_computing_structure_solution 'SHELXS-97 (Sheldrick, 1997)'
_diffrn_ambient_temperature 95(2)
_diffrn_detector 'CCD area detector'
_diffrn_detector_type 'Bruker SMART 6000'
_diffrn_measured_fraction_theta_full 0.988
_diffrn_measured_fraction_theta_max 0.988
_diffrn_measurement_details '0.5 degree frames measured for 1 second each'
_diffrn_measurement_device 'three-circle goniometer with fixed chi'
_diffrn_measurement_device_type 'Bruker Platform goniometer'
_diffrn_measurement_method 'omega and phi scans'
_diffrn_radiation_monochromator 'diamond 1 1 1'
_diffrn_radiation_type synchrotron
_diffrn_radiation_wavelength 0.49595
_diffrn_reflns_av_R_equivalents 0.051
_diffrn_reflns_limit_h_max 18
_diffrn_reflns_limit_h_min -18
_diffrn_reflns_limit_k_max 21
_diffrn_reflns_limit_k_min -21
_diffrn_reflns_limit_l_max 25
_diffrn_reflns_limit_l_min -26
_diffrn_reflns_number 42864
_diffrn_reflns_theta_full 20.32
_diffrn_reflns_theta_max 20.32
_diffrn_reflns_theta_min 2.46
_exptl_absorpt_coefficient_mu 0.08
_exptl_absorpt_correction_T_max 0.999
_exptl_absorpt_correction_T_min 0.871
_exptl_absorpt_correction_type multi-scan
_exptl_absorpt_process_details 'SADABS, version 2.10 (Sheldrick)'
_exptl_crystal_colour colorless
_exptl_crystal_density_diffrn 1.168
_exptl_crystal_density_method 'not measured'
_exptl_crystal_description plate
_exptl_crystal_F_000 1456
_exptl_crystal_size_max 0.07
_exptl_crystal_size_mid 0.06
_exptl_crystal_size_min 0.01
_refine_diff_density_max 0.463
_refine_diff_density_min -0.372
_refine_diff_density_rms 0.086
_refine_ls_extinction_method none
_refine_ls_goodness_of_fit_ref 1.076
_refine_ls_hydrogen_treatment constr
_refine_ls_matrix_type full
_refine_ls_number_parameters 412
_refine_ls_number_reflns 10864
_refine_ls_number_restraints 0
_refine_ls_restrained_S_all 1.076
_refine_ls_R_factor_all 0.0633
_refine_ls_R_factor_gt 0.0447
_refine_ls_shift/su_max 0.001
_refine_ls_shift/su_mean 0
_refine_ls_structure_factor_coef Fsqd
_refine_ls_weighting_details 'w=1/[\s^2^(Fo^2^)+(0.0574P)^2^+0.8539P] where P=(Fo^2^+2Fc^2^)/3'
_refine_ls_weighting_scheme calc
_refine_ls_wR_factor_gt 0.1051
_refine_ls_wR_factor_ref 0.1117
_reflns_number_gt 8923
_reflns_number_total 10864
_reflns_threshold_expression >2sigma(I)
_cod_data_source_file b818375a.txt
_cod_data_source_block ChisholmCMC0525
_cod_original_sg_symbol_H-M P21/c
_cod_database_code 7104290

loop_
_symmetry_equiv_pos_as_xyz
'x, y, z'
'-x, y+1/2, -z+1/2'
'-x, -y, -z'
'x, -y-1/2, z-1/2'

loop_
_atom_site_label
_atom_site_type_symbol
_atom_site_fract_x
_atom_site_fract_y
_atom_site_fract_z
_atom_site_U_iso_or_equiv
_atom_site_adp_type
_atom_site_occupancy
_atom_site_symmetry_multiplicity
_atom_site_calc_flag
_atom_site_refinement_flags
_atom_site_disorder_assembly
_atom_site_disorder_group
C1 C 0.30929(10) 0.32785(9) 0.82446(7) 0.0103(2) Uani 1 1 d . . .
C2 C 0.24889(11) 0.40201(9) 0.81222(8) 0.0133(3) Uani 1 1 d . . .
H2 H 0.2251 0.4377 0.8468 0.016 Uiso 1 1 calc R . .
C3 C 0.23140(10) 0.41189(9) 0.73855(8) 0.0118(3) Uani 1 1 d . . .
H3 H 0.1923 0.4565 0.7128 0.014 Uiso 1 1 calc R . .
C4 C 0.35115(11) 0.28640(10) 0.89564(7) 0.0141(3) Uani 1 1 d . . .
C5 C 0.42971(14) 0.34766(12) 0.93927(9) 0.0251(4) Uani 1 1 d . . .
H5A H 0.4867 0.3584 0.9128 0.038 Uiso 1 1 calc R . .
H5B H 0.4566 0.3214 0.9856 0.038 Uiso 1 1 calc R . .
H5C H 0.3958 0.4021 0.9471 0.038 Uiso 1 1 calc R . .
C6 C 0.26269(12) 0.26998(11) 0.93752(8) 0.0193(3) Uani 1 1 d . . .
H6A H 0.2276 0.3243 0.944 0.029 Uiso 1 1 calc R . .
H6B H 0.2903 0.2456 0.9845 0.029 Uiso 1 1 calc R . .
H6C H 0.2136 0.2296 0.9109 0.029 Uiso 1 1 calc R . .
C7 C 0.40972(12) 0.20379(11) 0.88541(8) 0.0182(3) Uani 1 1 d . . .
H7A H 0.4679 0.2177 0.8602 0.022 Uiso 1 1 calc R . .
H7B H 0.439 0.1805 0.9331 0.022 Uiso 1 1 calc R . .
C8 C 0.31781(16) 0.06893(12) 0.88782(11) 0.0313(4) Uani 1 1 d . . .
H8A H 0.3796 0.0385 0.911 0.047 Uiso 1 1 calc R . .
H8B H 0.2733 0.0291 0.8568 0.047 Uiso 1 1 calc R . .
H8C H 0.2803 0.0917 0.9245 0.047 Uiso 1 1 calc R . .
C9 C 0.19789(10) 0.51631(9) 0.53684(7) 0.0113(3) Uani 1 1 d . . .
C10 C 0.12125(11) 0.46277(10) 0.49916(8) 0.0147(3) Uani 1 1 d . . .
H10 H 0.0678 0.4784 0.4613 0.018 Uiso 1 1 calc R . .
C11 C 0.14092(10) 0.38290(9) 0.52923(8) 0.0126(3) Uani 1 1 d . . .
H11 H 0.1024 0.3322 0.516 0.015 Uiso 1 1 calc R . .
C12 C 0.20992(11) 0.61249(9) 0.53273(8) 0.0144(3) Uani 1 1 d . . .
C13 C 0.32412(12) 0.63741(11) 0.54654(9) 0.0205(3) Uani 1 1 d . . .
H13A H 0.355 0.6195 0.5949 0.031 Uiso 1 1 calc R . .
H13B H 0.3306 0.6998 0.5421 0.031 Uiso 1 1 calc R . .
H13C H 0.3598 0.6089 0.5114 0.031 Uiso 1 1 calc R . .
C14 C 0.15473(14) 0.65394(11) 0.58982(9) 0.0222(3) Uani 1 1 d . . .
H14A H 0.0811 0.6402 0.5796 0.033 Uiso 1 1 calc R . .
H14B H 0.1638 0.7164 0.5891 0.033 Uiso 1 1 calc R . .
H14C H 0.1841 0.6317 0.6372 0.033 Uiso 1 1 calc R . .
C15 C 0.15772(11) 0.64672(10) 0.46029(8) 0.0165(3) Uani 1 1 d . . .
H15A H 0.0839 0.6306 0.4524 0.02 Uiso 1 1 calc R . .
H15B H 0.1622 0.7102 0.4601 0.02 Uiso 1 1 calc R . .
C16 C 0.15241(14) 0.63877(13) 0.33624(9) 0.0273(4) Uani 1 1 d . . .
H16A H 0.0795 0.623 0.3319 0.041 Uiso 1 1 calc R . .
H16B H 0.1827 0.6101 0.2985 0.041 Uiso 1 1 calc R . .
H16C H 0.1585 0.7011 0.3313 0.041 Uiso 1 1 calc R . .
C17 C 0.52595(10) 0.22357(9) 0.63587(7) 0.0109(2) Uani 1 1 d . . .
C18 C 0.55175(11) 0.30423(10) 0.61147(8) 0.0140(3) Uani 1 1 d . . .
H18 H 0.6176 0.3234 0.6036 0.017 Uiso 1 1 calc R . .
C19 C 0.46035(11) 0.34987(9) 0.60142(7) 0.0119(3) Uani 1 1 d . . .
H19 H 0.4518 0.4075 0.5851 0.014 Uiso 1 1 calc R . .
C20 C 0.59559(10) 0.14719(10) 0.65628(8) 0.0132(3) Uani 1 1 d . . .
C21 C 0.66239(13) 0.13185(12) 0.59796(9) 0.0227(3) Uani 1 1 d . . .
H21A H 0.6182 0.115 0.5533 0.034 Uiso 1 1 calc R . .
H21B H 0.7122 0.086 0.6133 0.034 Uiso 1 1 calc R . .
H21C H 0.6993 0.1848 0.5901 0.034 Uiso 1 1 calc R . .
C22 C 0.66562(12) 0.16545(11) 0.72804(9) 0.0215(3) Uani 1 1 d . . .
H22A H 0.7061 0.2175 0.7237 0.032 Uiso 1 1 calc R . .
H22B H 0.7123 0.1168 0.7407 0.032 Uiso 1 1 calc R . .
H22C H 0.6231 0.1737 0.7655 0.032 Uiso 1 1 calc R . .
C23 C 0.53351(11) 0.06548(10) 0.66143(8) 0.0147(3) Uani 1 1 d . . .
H23A H 0.4843 0.058 0.6163 0.018 Uiso 1 1 calc R . .
H23B H 0.5809 0.0157 0.6665 0.018 Uiso 1 1 calc R . .
C24 C 0.51341(12) 0.00322(11) 0.77485(9) 0.0216(3) Uani 1 1 d . . .
H24A H 0.5138 -0.0536 0.7526 0.032 Uiso 1 1 calc R . .
H24B H 0.4678 0.0023 0.811 0.032 Uiso 1 1 calc R . .
H24C H 0.5835 0.0181 0.7977 0.032 Uiso 1 1 calc R . .
C25 C 0.07248(13) -0.09863(11) 0.61303(10) 0.0255(4) Uani 1 1 d . . .
H25A H 0.0674 -0.1284 0.6579 0.038 Uiso 1 1 calc R . .
H25B H 0.0799 -0.1409 0.5758 0.038 Uiso 1 1 calc R . .
H25C H 0.01 -0.0646 0.5982 0.038 Uiso 1 1 calc R . .
C26 C 0.20640(16) 0.01288(14) 0.53545(10) 0.0322(4) Uani 1 1 d . . .
H26A H 0.147 0.0477 0.5146 0.048 Uiso 1 1 calc R . .
H26B H 0.2125 -0.0367 0.5045 0.048 Uiso 1 1 calc R . .
H26C H 0.2692 0.0476 0.5397 0.048 Uiso 1 1 calc R . .
C27 C 0.30235(13) -0.09701(12) 0.65735(11) 0.0273(4) Uani 1 1 d . . .
H27A H 0.3661 -0.065 0.6555 0.041 Uiso 1 1 calc R . .
H27B H 0.2993 -0.1472 0.6259 0.041 Uiso 1 1 calc R . .
H27C H 0.3011 -0.1159 0.7066 0.041 Uiso 1 1 calc R . .
C28 C 0.08906(12) 0.20542(11) 0.74766(10) 0.0235(3) Uani 1 1 d . . .
H28A H 0.1362 0.1946 0.7925 0.035 Uiso 1 1 calc R . .
H28B H 0.0229 0.2261 0.7585 0.035 Uiso 1 1 calc R . .
H28C H 0.1189 0.2489 0.7197 0.035 Uiso 1 1 calc R . .
C29 C -0.01280(14) 0.03706(12) 0.74637(12) 0.0309(4) Uani 1 1 d . . .
H29A H -0.028 -0.0183 0.7223 0.046 Uiso 1 1 calc R . .
H29B H -0.0774 0.0674 0.749 0.046 Uiso 1 1 calc R . .
H29C H 0.0245 0.0274 0.7949 0.046 Uiso 1 1 calc R . .
C30 C -0.01566(15) 0.13391(13) 0.60770(11) 0.0320(4) Uani 1 1 d . . .
H30A H 0.0202 0.1765 0.5826 0.048 Uiso 1 1 calc R . .
H30B H -0.0805 0.1583 0.6177 0.048 Uiso 1 1 calc R . .
H30C H -0.0303 0.0827 0.5776 0.048 Uiso 1 1 calc R . .
B B 0.27464(11) 0.31934(10) 0.63050(8) 0.0094(3) Uani 1 1 d . . .
H1B H 0.2321 0.266 0.6221 0.011 Uiso 1 1 calc R . .
N1 N 0.27904(9) 0.34773(7) 0.70954(6) 0.0095(2) Uani 1 1 d . . .
N2 N 0.32675(9) 0.29437(7) 0.76237(6) 0.0096(2) Uani 1 1 d . . .
N3 N 0.22468(9) 0.38907(8) 0.58094(6) 0.0110(2) Uani 1 1 d . . .
N4 N 0.26075(9) 0.47170(8) 0.58600(6) 0.0126(2) Uani 1 1 d . . .
N5 N 0.38557(9) 0.29893(7) 0.61860(6) 0.0095(2) Uani 1 1 d . . .
N6 N 0.42526(9) 0.22035(8) 0.64009(6) 0.0099(2) Uani 1 1 d . . .
N7 N 0.18185(9) 0.05768(8) 0.68360(7) 0.0130(2) Uani 1 1 d . . .
O1 O 0.34743(9) 0.13846(7) 0.84562(6) 0.0174(2) Uani 1 1 d . . .
O2 O 0.20539(9) 0.61283(8) 0.40432(6) 0.0201(2) Uani 1 1 d . . .
O3 O 0.47695(8) 0.06610(7) 0.72091(6) 0.0156(2) Uani 1 1 d . . .
Si1 Si 0.06831(3) 0.10332(3) 0.69464(2) 0.01483(9) Uani 1 1 d . . .
Si2 Si 0.18808(3) -0.02561(3) 0.62682(2) 0.01536(9) Uani 1 1 d . . .
Ca Ca 0.32234(2) 0.145681(18) 0.718839(15) 0.00966(7) Uani 1 1 d . . .

loop_
_atom_site_aniso_label
_atom_site_aniso_U_11
_atom_site_aniso_U_22
_atom_site_aniso_U_33
_atom_site_aniso_U_23
_atom_site_aniso_U_13
_atom_site_aniso_U_12
C1 0.0101(6) 0.0110(6) 0.0100(6) -0.0004(5) 0.0017(5) -0.0022(5)
C2 0.0158(6) 0.0115(6) 0.0134(6) -0.0015(5) 0.0050(5) -0.0007(5)
C3 0.0124(6) 0.0095(6) 0.0143(6) 0.0000(5) 0.0042(5) 0.0012(5)
C4 0.0158(6) 0.0179(7) 0.0082(6) 0.0011(5) 0.0008(5) -0.0021(5)
C5 0.0272(8) 0.0312(9) 0.0148(7) 0.0000(6) -0.0033(6) -0.0080(7)
C6 0.0245(7) 0.0218(8) 0.0132(7) 0.0020(6) 0.0077(6) -0.0009(6)
C7 0.0173(7) 0.0237(8) 0.0128(7) 0.0053(6) 0.0001(5) 0.0022(6)
C8 0.0499(11) 0.0182(8) 0.0315(9) 0.0117(7) 0.0235(8) 0.0034(8)
C9 0.0103(6) 0.0128(6) 0.0111(6) 0.0019(5) 0.0023(5) 0.0028(5)
C10 0.0121(6) 0.0166(7) 0.0142(6) 0.0024(5) -0.0014(5) 0.0008(5)
C11 0.0102(6) 0.0142(7) 0.0128(6) 0.0003(5) 0.0002(5) 0.0002(5)
C12 0.0157(6) 0.0126(7) 0.0143(7) 0.0043(5) 0.0008(5) 0.0016(5)
C13 0.0179(7) 0.0184(8) 0.0234(8) 0.0071(6) -0.0022(6) -0.0051(6)
C14 0.0304(8) 0.0154(7) 0.0211(8) -0.0013(6) 0.0053(6) 0.0048(6)
C15 0.0164(6) 0.0142(7) 0.0183(7) 0.0054(6) 0.0010(5) 0.0035(5)
C16 0.0328(9) 0.0303(9) 0.0169(8) 0.0069(7) -0.0016(7) 0.0012(7)
C17 0.0108(6) 0.0144(6) 0.0075(6) -0.0002(5) 0.0018(4) 0.0016(5)
C18 0.0125(6) 0.0154(7) 0.0147(6) 0.0018(5) 0.0039(5) -0.0007(5)
C19 0.0154(6) 0.0111(6) 0.0099(6) 0.0009(5) 0.0036(5) -0.0005(5)
C20 0.0099(6) 0.0160(7) 0.0139(6) 0.0023(5) 0.0027(5) 0.0037(5)
C21 0.0194(7) 0.0273(9) 0.0238(8) 0.0054(7) 0.0106(6) 0.0111(6)
C22 0.0164(7) 0.0241(8) 0.0214(8) 0.0036(6) -0.0049(6) 0.0003(6)
C23 0.0153(6) 0.0144(7) 0.0147(7) 0.0000(5) 0.0033(5) 0.0045(5)
C24 0.0229(7) 0.0212(8) 0.0215(8) 0.0110(6) 0.0062(6) 0.0101(6)
C25 0.0218(8) 0.0168(8) 0.0367(10) -0.0071(7) 0.0014(7) -0.0040(6)
C26 0.0423(10) 0.0346(10) 0.0212(8) -0.0028(8) 0.0098(7) -0.0025(8)
C27 0.0214(8) 0.0200(8) 0.0401(10) -0.0047(7) 0.0036(7) 0.0042(6)
C28 0.0169(7) 0.0204(8) 0.0349(9) -0.0093(7) 0.0095(6) -0.0030(6)
C29 0.0239(8) 0.0223(9) 0.0513(12) 0.0006(8) 0.0205(8) -0.0042(7)
C30 0.0269(9) 0.0291(10) 0.0354(10) -0.0040(8) -0.0085(7) 0.0093(7)
B 0.0102(6) 0.0089(7) 0.0087(6) 0.0014(5) 0.0005(5) 0.0011(5)
N1 0.0105(5) 0.0082(5) 0.0096(5) 0.0019(4) 0.0014(4) 0.0015(4)
N2 0.0109(5) 0.0089(5) 0.0088(5) 0.0025(4) 0.0007(4) 0.0006(4)
N3 0.0113(5) 0.0093(5) 0.0117(5) 0.0012(4) 0.0003(4) 0.0014(4)
N4 0.0142(5) 0.0103(6) 0.0127(5) 0.0019(4) 0.0002(4) 0.0000(4)
N5 0.0115(5) 0.0087(5) 0.0081(5) 0.0007(4) 0.0010(4) 0.0009(4)
N6 0.0106(5) 0.0094(5) 0.0096(5) 0.0014(4) 0.0018(4) 0.0031(4)
N7 0.0111(5) 0.0118(6) 0.0161(6) -0.0019(5) 0.0018(4) -0.0015(4)
O1 0.0251(5) 0.0130(5) 0.0150(5) 0.0050(4) 0.0063(4) 0.0010(4)
O2 0.0203(5) 0.0254(6) 0.0147(5) 0.0074(4) 0.0034(4) 0.0051(5)
O3 0.0146(5) 0.0143(5) 0.0189(5) 0.0075(4) 0.0059(4) 0.0059(4)
Si1 0.00962(17) 0.01314(19) 0.0216(2) -0.00239(16) 0.00214(14) -0.00184(14)
Si2 0.01575(18) 0.0125(2) 0.0178(2) -0.00299(15) 0.00274(15) -0.00153(15)
Ca 0.00903(12) 0.00778(12) 0.01246(13) 0.00074(10) 0.00265(9) 0.00023(9)

loop_
_atom_type_symbol
_atom_type_description
_atom_type_scat_dispersion_real
_atom_type_scat_dispersion_imag
_atom_type_scat_source
C C 0.0007 0.0007 'International Tables Vol C Tables 4.2.6.8 and 6.1.1.4'
H H 0 0 'International Tables Vol C Tables 4.2.6.8 and 6.1.1.4'
B B 0.0003 0.0003 'International Tables Vol C Tables 4.2.6.8 and 6.1.1.4'
N N 0.0018 0.0015 'International Tables Vol C Tables 4.2.6.8 and 6.1.1.4'
O O 0.0039 0.0027 'International Tables Vol C Tables 4.2.6.8 and 6.1.1.4'
Si Si 0.0411 0.0336 'International Tables Vol C Tables 4.2.6.8 and 6.1.1.4'
Ca Ca 0.1332 0.1518 'International Tables Vol C Tables 4.2.6.8 and 6.1.1.4'

loop_
_geom_angle_atom_site_label_1
_geom_angle_atom_site_label_2
_geom_angle_atom_site_label_3
_geom_angle
_geom_angle_site_symmetry_1
_geom_angle_site_symmetry_3
_geom_angle_publ_flag
N2 C1 C2 110.47(12) . . ?
N2 C1 C4 121.68(12) . . ?
C2 C1 C4 127.85(13) . . ?
C3 C2 C1 104.80(12) . . ?
C3 C2 H2 127.6 . . ?
C1 C2 H2 127.6 . . ?
N1 C3 C2 108.47(12) . . ?
N1 C3 H3 125.8 . . ?
C2 C3 H3 125.8 . . ?
C1 C4 C7 111.35(12) . . ?
C1 C4 C6 109.54(12) . . ?
C7 C4 C6 111.47(13) . . ?
C1 C4 C5 109.10(13) . . ?
C7 C4 C5 106.31(13) . . ?
C6 C4 C5 108.98(13) . . ?
C4 C5 H5A 109.5 . . ?
C4 C5 H5B 109.5 . . ?
H5A C5 H5B 109.5 . . ?
C4 C5 H5C 109.5 . . ?
H5A C5 H5C 109.5 . . ?
H5B C5 H5C 109.5 . . ?
C4 C6 H6A 109.5 . . ?
C4 C6 H6B 109.5 . . ?
H6A C6 H6B 109.5 . . ?
C4 C6 H6C 109.5 . . ?
H6A C6 H6C 109.5 . . ?
H6B C6 H6C 109.5 . . ?
O1 C7 C4 113.93(12) . . ?
O1 C7 H7A 108.8 . . ?
C4 C7 H7A 108.8 . . ?
O1 C7 H7B 108.8 . . ?
C4 C7 H7B 108.8 . . ?
H7A C7 H7B 107.7 . . ?
O1 C8 H8A 109.5 . . ?
O1 C8 H8B 109.5 . . ?
H8A C8 H8B 109.5 . . ?
O1 C8 H8C 109.5 . . ?
H8A C8 H8C 109.5 . . ?
H8B C8 H8C 109.5 . . ?
N4 C9 C10 110.85(13) . . ?
N4 C9 C12 119.61(12) . . ?
C10 C9 C12 129.29(13) . . ?
C11 C10 C9 104.76(12) . . ?
C11 C10 H10 127.6 . . ?
C9 C10 H10 127.6 . . ?
N3 C11 C10 108.15(13) . . ?
N3 C11 H11 125.9 . . ?
C10 C11 H11 125.9 . . ?
C9 C12 C15 110.93(12) . . ?
C9 C12 C13 110.53(12) . . ?
C15 C12 C13 110.50(12) . . ?
C9 C12 C14 108.35(12) . . ?
C15 C12 C14 106.83(12) . . ?
C13 C12 C14 109.60(13) . . ?
C12 C13 H13A 109.5 . . ?
C12 C13 H13B 109.5 . . ?
H13A C13 H13B 109.5 . . ?
C12 C13 H13C 109.5 . . ?
H13A C13 H13C 109.5 . . ?
H13B C13 H13C 109.5 . . ?
C12 C14 H14A 109.5 . . ?
C12 C14 H14B 109.5 . . ?
H14A C14 H14B 109.5 . . ?
C12 C14 H14C 109.5 . . ?
H14A C14 H14C 109.5 . . ?
H14B C14 H14C 109.5 . . ?
O2 C15 C12 110.61(12) . . ?
O2 C15 H15A 109.5 . . ?
C12 C15 H15A 109.5 . . ?
O2 C15 H15B 109.5 . . ?
C12 C15 H15B 109.5 . . ?
H15A C15 H15B 108.1 . . ?
O2 C16 H16A 109.5 . . ?
O2 C16 H16B 109.5 . . ?
H16A C16 H16B 109.5 . . ?
O2 C16 H16C 109.5 . . ?
H16A C16 H16C 109.5 . . ?
H16B C16 H16C 109.5 . . ?
N6 C17 C18 110.38(12) . . ?
N6 C17 C20 121.22(12) . . ?
C18 C17 C20 128.40(12) . . ?
C19 C18 C17 104.76(12) . . ?
C19 C18 H18 127.6 . . ?
C17 C18 H18 127.6 . . ?
N5 C19 C18 108.50(13) . . ?
N5 C19 H19 125.7 . . ?
C18 C19 H19 125.7 . . ?
C17 C20 C23 111.38(11) . . ?
C17 C20 C21 109.38(12) . . ?
C23 C20 C21 106.91(13) . . ?
C17 C20 C22 109.33(12) . . ?
C23 C20 C22 110.37(12) . . ?
C21 C20 C22 109.43(12) . . ?
C20 C21 H21A 109.5 . . ?
C20 C21 H21B 109.5 . . ?
H21A C21 H21B 109.5 . . ?
C20 C21 H21C 109.5 . . ?
H21A C21 H21C 109.5 . . ?
H21B C21 H21C 109.5 . . ?
C20 C22 H22A 109.5 . . ?
C20 C22 H22B 109.5 . . ?
H22A C22 H22B 109.5 . . ?
C20 C22 H22C 109.5 . . ?
H22A C22 H22C 109.5 . . ?
H22B C22 H22C 109.5 . . ?
O3 C23 C20 113.14(12) . . ?
O3 C23 H23A 109 . . ?
C20 C23 H23A 109 . . ?
O3 C23 H23B 109 . . ?
C20 C23 H23B 109 . . ?
H23A C23 H23B 107.8 . . ?
O3 C24 H24A 109.5 . . ?
O3 C24 H24B 109.5 . . ?
H24A C24 H24B 109.5 . . ?
O3 C24 H24C 109.5 . . ?
H24A C24 H24C 109.5 . . ?
H24B C24 H24C 109.5 . . ?
Si2 C25 H25A 109.5 . . ?
Si2 C25 H25B 109.5 . . ?
H25A C25 H25B 109.5 . . ?
Si2 C25 H25C 109.5 . . ?
H25A C25 H25C 109.5 . . ?
H25B C25 H25C 109.5 . . ?
Si2 C26 H26A 109.5 . . ?
Si2 C26 H26B 109.5 . . ?
H26A C26 H26B 109.5 . . ?
Si2 C26 H26C 109.5 . . ?
H26A C26 H26C 109.5 . . ?
H26B C26 H26C 109.5 . . ?
Si2 C27 H27A 109.5 . . ?
Si2 C27 H27B 109.5 . . ?
H27A C27 H27B 109.5 . . ?
Si2 C27 H27C 109.5 . . ?
H27A C27 H27C 109.5 . . ?
H27B C27 H27C 109.5 . . ?
Si1 C28 H28A 109.5 . . ?
Si1 C28 H28B 109.5 . . ?
H28A C28 H28B 109.5 . . ?
Si1 C28 H28C 109.5 . . ?
H28A C28 H28C 109.5 . . ?
H28B C28 H28C 109.5 . . ?
Si1 C29 H29A 109.5 . . ?
Si1 C29 H29B 109.5 . . ?
H29A C29 H29B 109.5 . . ?
Si1 C29 H29C 109.5 . . ?
H29A C29 H29C 109.5 . . ?
H29B C29 H29C 109.5 . . ?
Si1 C30 H30A 109.5 . . ?
Si1 C30 H30B 109.5 . . ?
H30A C30 H30B 109.5 . . ?
Si1 C30 H30C 109.5 . . ?
H30A C30 H30C 109.5 . . ?
H30B C30 H30C 109.5 . . ?
N3 B N5 112.48(11) . . ?
N3 B N1 109.72(11) . . ?
N5 B N1 108.11(10) . . ?
N3 B Ca 164.24(9) . . ?
N5 B Ca 77.99(7) . . ?
N1 B Ca 76.28(7) . . ?
N3 B H1B 108.8 . . ?
N5 B H1B 108.8 . . ?
N1 B H1B 108.8 . . ?
Ca B H1B 55.6 . . ?
C3 N1 N2 109.96(11) . . ?
C3 N1 B 131.23(11) . . ?
N2 N1 B 118.12(11) . . ?
C1 N2 N1 106.29(11) . . ?
C1 N2 Ca 131.58(9) . . ?
N1 N2 Ca 110.11(8) . . ?
C11 N3 N4 110.46(11) . . ?
C11 N3 B 128.16(12) . . ?
N4 N3 B 121.35(11) . . ?
C9 N4 N3 105.78(11) . . ?
C19 N5 N6 109.97(11) . . ?
C19 N5 B 131.25(12) . . ?
N6 N5 B 117.71(11) . . ?
C17 N6 N5 106.39(11) . . ?
C17 N6 Ca 134.38(9) . . ?
N5 N6 Ca 112.47(8) . . ?
Si2 N7 Si1 122.19(7) . . ?
Si2 N7 Ca 121.21(6) . . ?
Si1 N7 Ca 113.23(6) . . ?
C8 O1 C7 115.12(13) . . ?
C8 O1 Ca 126.35(11) . . ?
C7 O1 Ca 118.01(8) . . ?
C15 O2 C16 111.13(12) . . ?
C24 O3 C23 113.15(11) . . ?
C24 O3 Ca 123.51(9) . . ?
C23 O3 Ca 122.52(8) . . ?
N7 Si1 C29 114.91(8) . . ?
N7 Si1 C28 111.49(7) . . ?
C29 Si1 C28 103.49(9) . . ?
N7 Si1 C30 113.60(8) . . ?
C29 Si1 C30 107.01(10) . . ?
C28 Si1 C30 105.43(9) . . ?
C29 Si1 Ca 132.47(7) . . ?
C28 Si1 Ca 72.91(5) . . ?
C30 Si1 Ca 119.79(7) . . ?
N7 Si2 C26 111.43(8) . . ?
N7 Si2 C25 115.41(7) . . ?
C26 Si2 C25 106.62(9) . . ?
N7 Si2 C27 112.07(7) . . ?
C26 Si2 C27 104.77(9) . . ?
C25 Si2 C27 105.79(8) . . ?
C26 Si2 Ca 94.86(6) . . ?
C25 Si2 Ca 149.27(6) . . ?
C27 Si2 Ca 89.11(6) . . ?
N7 Ca O1 103.72(4) . . ?
N7 Ca O3 109.73(4) . . ?
O1 Ca O3 88.89(4) . . ?
N7 Ca N2 129.09(4) . . ?
O1 Ca N2 73.34(4) . . ?
O3 Ca N2 120.86(4) . . ?
N7 Ca N6 126.74(4) . . ?
O1 Ca N6 129.43(4) . . ?
O3 Ca N6 72.73(4) . . ?
N2 Ca N6 76.84(4) . . ?
N7 Ca B 105.78(4) . . ?
O1 Ca B 123.65(4) . . ?
O3 Ca B 123.10(4) . . ?
N2 Ca B 50.78(4) . . ?
N6 Ca B 50.40(4) . . ?
N7 Ca Si1 27.63(3) . . ?
O1 Ca Si1 95.76(3) . . ?
O3 Ca Si1 136.76(3) . . ?
N2 Ca Si1 101.50(3) . . ?
N6 Ca Si1 129.94(3) . . ?
B Ca Si1 89.34(3) . . ?
N7 Ca Si2 24.45(3) . . ?
O1 Ca Si2 116.30(3) . . ?
O3 Ca Si2 88.39(3) . . ?
N2 Ca Si2 150.18(3) . . ?
N6 Ca Si2 109.95(3) . . ?
B Ca Si2 110.18(3) . . ?
Si1 Ca Si2 51.203(11) . . ?

loop_
_geom_bond_atom_site_label_1
_geom_bond_atom_site_label_2
_geom_bond_distance
_geom_bond_site_symmetry_2
_geom_bond_publ_flag
C1 N2 1.3387(17) . ?
C1 C2 1.399(2) . ?
C1 C4 1.5141(19) . ?
C2 C3 1.384(2) . ?
C2 H2 0.95 . ?
C3 N1 1.3429(17) . ?
C3 H3 0.95 . ?
C4 C7 1.528(2) . ?
C4 C6 1.532(2) . ?
C4 C5 1.543(2) . ?
C5 H5A 0.98 . ?
C5 H5B 0.98 . ?
C5 H5C 0.98 . ?
C6 H6A 0.98 . ?
C6 H6B 0.98 . ?
C6 H6C 0.98 . ?
C7 O1 1.4394(19) . ?
C7 H7A 0.99 . ?
C7 H7B 0.99 . ?
C8 O1 1.4361(19) . ?
C8 H8A 0.98 . ?
C8 H8B 0.98 . ?
C8 H8C 0.98 . ?
C9 N4 1.3345(17) . ?
C9 C10 1.409(2) . ?
C9 C12 1.509(2) . ?
C10 C11 1.375(2) . ?
C10 H10 0.95 . ?
C11 N3 1.3524(17) . ?
C11 H11 0.95 . ?
C12 C15 1.526(2) . ?
C12 C13 1.532(2) . ?
C12 C14 1.538(2) . ?
C13 H13A 0.98 . ?
C13 H13B 0.98 . ?
C13 H13C 0.98 . ?
C14 H14A 0.98 . ?
C14 H14B 0.98 . ?
C14 H14C 0.98 . ?
C15 O2 1.4172(19) . ?
C15 H15A 0.99 . ?
C15 H15B 0.99 . ?
C16 O2 1.4199(19) . ?
C16 H16A 0.98 . ?
C16 H16B 0.98 . ?
C16 H16C 0.98 . ?
C17 N6 1.3403(17) . ?
C17 C18 1.399(2) . ?
C17 C20 1.5123(19) . ?
C18 C19 1.382(2) . ?
C18 H18 0.95 . ?
C19 N5 1.3437(18) . ?
C19 H19 0.95 . ?
C20 C23 1.523(2) . ?
C20 C21 1.537(2) . ?
C20 C22 1.538(2) . ?
C21 H21A 0.98 . ?
C21 H21B 0.98 . ?
C21 H21C 0.98 . ?
C22 H22A 0.98 . ?
C22 H22B 0.98 . ?
C22 H22C 0.98 . ?
C23 O3 1.4462(17) . ?
C23 H23A 0.99 . ?
C23 H23B 0.99 . ?
C24 O3 1.4391(18) . ?
C24 H24A 0.98 . ?
C24 H24B 0.98 . ?
C24 H24C 0.98 . ?
C25 Si2 1.8821(17) . ?
C25 H25A 0.98 . ?
C25 H25B 0.98 . ?
C25 H25C 0.98 . ?
C26 Si2 1.8817(19) . ?
C26 H26A 0.98 . ?
C26 H26B 0.98 . ?
C26 H26C 0.98 . ?
C27 Si2 1.8829(17) . ?
C27 H27A 0.98 . ?
C27 H27B 0.98 . ?
C27 H27C 0.98 . ?
C28 Si1 1.8759(17) . ?
C28 H28A 0.98 . ?
C28 H28B 0.98 . ?
C28 H28C 0.98 . ?
C29 Si1 1.8708(18) . ?
C29 H29A 0.98 . ?
C29 H29B 0.98 . ?
C29 H29C 0.98 . ?
C30 Si1 1.8872(19) . ?
C30 H30A 0.98 . ?
C30 H30B 0.98 . ?
C30 H30C 0.98 . ?
B N3 1.5131(18) . ?
B N5 1.5448(18) . ?
B N1 1.5514(18) . ?
B Ca 3.1871(15) . ?
B H1B 1 . ?
N1 N2 1.3709(15) . ?
N2 Ca 2.4548(12) . ?
N3 N4 1.3692(17) . ?
N5 N6 1.3660(16) . ?
N6 Ca 2.4614(12) . ?
N7 Si2 1.6944(13) . ?
N7 Si1 1.6967(12) . ?
N7 Ca 2.3097(12) . ?
O1 Ca 2.3703(11) . ?
O3 Ca 2.3757(10) . ?
Si1 Ca 3.3624(5) . ?
Si2 Ca 3.5017(5) . ?

loop_
_geom_torsion_atom_site_label_1
_geom_torsion_atom_site_label_2
_geom_torsion_atom_site_label_3
_geom_torsion_atom_site_label_4
_geom_torsion
_geom_torsion_site_symmetry_1
_geom_torsion_site_symmetry_2
_geom_torsion_site_symmetry_3
_geom_torsion_site_symmetry_4
_geom_torsion_publ_flag
N2 C1 C2 C3 -0.48(16) . . . . ?
C4 C1 C2 C3 -179.82(13) . . . . ?
C1 C2 C3 N1 -0.28(15) . . . . ?
N2 C1 C4 C7 -1.79(18) . . . . ?
C2 C1 C4 C7 177.49(13) . . . . ?
N2 C1 C4 C6 -125.54(14) . . . . ?
C2 C1 C4 C6 53.74(19) . . . . ?
N2 C1 C4 C5 115.24(15) . . . . ?
C2 C1 C4 C5 -65.48(19) . . . . ?
C1 C4 C7 O1 -61.56(16) . . . . ?
C6 C4 C7 O1 61.09(16) . . . . ?
C5 C4 C7 O1 179.72(12) . . . . ?
N4 C9 C10 C11 0.70(16) . . . . ?
C12 C9 C10 C11 -173.45(14) . . . . ?
C9 C10 C11 N3 -0.58(16) . . . . ?
N4 C9 C12 C15 161.19(13) . . . . ?
C10 C9 C12 C15 -25.1(2) . . . . ?
N4 C9 C12 C13 38.26(18) . . . . ?
C10 C9 C12 C13 -148.03(15) . . . . ?
N4 C9 C12 C14 -81.84(16) . . . . ?
C10 C9 C12 C14 91.87(18) . . . . ?
C9 C12 C15 O2 -63.22(16) . . . . ?
C13 C12 C15 O2 59.73(17) . . . . ?
C14 C12 C15 O2 178.89(12) . . . . ?
N6 C17 C18 C19 0.22(16) . . . . ?
C20 C17 C18 C19 -179.45(13) . . . . ?
C17 C18 C19 N5 -0.23(16) . . . . ?
N6 C17 C20 C23 15.07(18) . . . . ?
C18 C17 C20 C23 -165.29(14) . . . . ?
N6 C17 C20 C21 133.03(14) . . . . ?
C18 C17 C20 C21 -47.3(2) . . . . ?
N6 C17 C20 C22 -107.17(15) . . . . ?
C18 C17 C20 C22 72.47(18) . . . . ?
C17 C20 C23 O3 -68.32(15) . . . . ?
C21 C20 C23 O3 172.24(11) . . . . ?
C22 C20 C23 O3 53.31(15) . . . . ?
C2 C3 N1 N2 0.92(15) . . . . ?
C2 C3 N1 B 170.95(13) . . . . ?
N3 B N1 C3 13.90(19) . . . . ?
N5 B N1 C3 136.90(14) . . . . ?
Ca B N1 C3 -150.87(14) . . . . ?
N3 B N1 N2 -176.73(11) . . . . ?
N5 B N1 N2 -53.73(15) . . . . ?
Ca B N1 N2 18.50(10) . . . . ?
C2 C1 N2 N1 1.02(15) . . . . ?
C4 C1 N2 N1 -179.59(12) . . . . ?
C2 C1 N2 Ca -136.55(11) . . . . ?
C4 C1 N2 Ca 42.84(18) . . . . ?
C3 N1 N2 C1 -1.20(15) . . . . ?
B N1 N2 C1 -172.71(11) . . . . ?
C3 N1 N2 Ca 146.29(9) . . . . ?
B N1 N2 Ca -25.22(13) . . . . ?
C10 C11 N3 N4 0.29(16) . . . . ?
C10 C11 N3 B 178.20(13) . . . . ?
N5 B N3 C11 116.22(15) . . . . ?
N1 B N3 C11 -123.40(14) . . . . ?
Ca B N3 C11 -13.4(4) . . . . ?
N5 B N3 N4 -66.07(16) . . . . ?
N1 B N3 N4 54.31(16) . . . . ?
Ca B N3 N4 164.3(3) . . . . ?
C10 C9 N4 N3 -0.53(16) . . . . ?
C12 C9 N4 N3 174.26(12) . . . . ?
C11 N3 N4 C9 0.15(15) . . . . ?
B N3 N4 C9 -177.93(12) . . . . ?
C18 C19 N5 N6 0.17(16) . . . . ?
C18 C19 N5 B 167.79(13) . . . . ?
N3 B N5 C19 35.65(19) . . . . ?
N1 B N5 C19 -85.66(16) . . . . ?
Ca B N5 C19 -156.71(14) . . . . ?
N3 B N5 N6 -157.51(11) . . . . ?
N1 B N5 N6 81.18(14) . . . . ?
Ca B N5 N6 10.13(10) . . . . ?
C18 C17 N6 N5 -0.12(15) . . . . ?
C20 C17 N6 N5 179.58(12) . . . . ?
C18 C17 N6 Ca -147.82(11) . . . . ?
C20 C17 N6 Ca 31.88(19) . . . . ?
C19 N5 N6 C17 -0.03(14) . . . . ?
B N5 N6 C17 -169.54(11) . . . . ?
C19 N5 N6 Ca 155.56(9) . . . . ?
B N5 N6 Ca -13.95(13) . . . . ?
C4 C7 O1 C8 -104.29(15) . . . . ?
C4 C7 O1 Ca 83.44(13) . . . . ?
C12 C15 O2 C16 175.35(13) . . . . ?
C20 C23 O3 C24 -113.63(14) . . . . ?
C20 C23 O3 Ca 76.44(13) . . . . ?
Si2 N7 Si1 C29 73.01(12) . . . . ?
Ca N7 Si1 C29 -127.50(9) . . . . ?
Si2 N7 Si1 C28 -169.65(9) . . . . ?
Ca N7 Si1 C28 -10.16(10) . . . . ?
Si2 N7 Si1 C30 -50.70(12) . . . . ?
Ca N7 Si1 C30 108.79(9) . . . . ?
Si2 N7 Si1 Ca -159.49(13) . . . . ?
Si1 N7 Si2 C26 92.29(11) . . . . ?
Ca N7 Si2 C26 -65.60(10) . . . . ?
Si1 N7 Si2 C25 -29.49(12) . . . . ?
Ca N7 Si2 C25 172.62(8) . . . . ?
Si1 N7 Si2 C27 -150.66(9) . . . . ?
Ca N7 Si2 C27 51.45(10) . . . . ?
Si1 N7 Si2 Ca 157.89(14) . . . . ?
Si2 N7 Ca O1 -124.39(7) . . . . ?
Si1 N7 Ca O1 75.89(7) . . . . ?
Si2 N7 Ca O3 -30.59(9) . . . . ?
Si1 N7 Ca O3 169.69(6) . . . . ?
Si2 N7 Ca N2 156.08(6) . . . . ?
Si1 N7 Ca N2 -3.64(9) . . . . ?
Si2 N7 Ca N6 52.17(9) . . . . ?
Si1 N7 Ca N6 -107.55(7) . . . . ?
Si2 N7 Ca B 104.17(7) . . . . ?
Si1 N7 Ca B -55.55(7) . . . . ?
Si2 N7 Ca Si1 159.72(13) . . . . ?
Si1 N7 Ca Si2 -159.72(13) . . . . ?
C8 O1 Ca N7 25.90(13) . . . . ?
C7 O1 Ca N7 -162.79(10) . . . . ?
C8 O1 Ca O3 -84.14(13) . . . . ?
C7 O1 Ca O3 87.17(10) . . . . ?
C8 O1 Ca N2 153.09(13) . . . . ?
C7 O1 Ca N2 -35.60(9) . . . . ?
C8 O1 Ca N6 -150.54(12) . . . . ?
C7 O1 Ca N6 20.78(12) . . . . ?
C8 O1 Ca B 145.82(12) . . . . ?
C7 O1 Ca B -42.87(11) . . . . ?
C8 O1 Ca Si1 52.77(13) . . . . ?
C7 O1 Ca Si1 -135.92(9) . . . . ?
C8 O1 Ca Si2 3.51(13) . . . . ?
C7 O1 Ca Si2 174.82(9) . . . . ?
C24 O3 Ca N7 -73.22(12) . . . . ?
C23 O3 Ca N7 95.67(10) . . . . ?
C24 O3 Ca O1 30.97(12) . . . . ?
C23 O3 Ca O1 -160.15(10) . . . . ?
C24 O3 Ca N2 100.75(12) . . . . ?
C23 O3 Ca N2 -90.36(11) . . . . ?
C24 O3 Ca N6 163.14(12) . . . . ?
C23 O3 Ca N6 -27.97(10) . . . . ?
C24 O3 Ca B 161.43(11) . . . . ?
C23 O3 Ca B -29.68(12) . . . . ?
C24 O3 Ca Si1 -66.26(12) . . . . ?
C23 O3 Ca Si1 102.62(10) . . . . ?
C24 O3 Ca Si2 -85.38(11) . . . . ?
C23 O3 Ca Si2 83.50(10) . . . . ?
C1 N2 Ca N7 72.23(13) . . . . ?
N1 N2 Ca N7 -64.18(10) . . . . ?
C1 N2 Ca O1 -22.13(11) . . . . ?
N1 N2 Ca O1 -158.53(9) . . . . ?
C1 N2 Ca O3 -100.46(12) . . . . ?
N1 N2 Ca O3 123.14(8) . . . . ?
C1 N2 Ca N6 -160.79(12) . . . . ?
N1 N2 Ca N6 62.80(8) . . . . ?
C1 N2 Ca B 150.06(13) . . . . ?
N1 N2 Ca B 13.66(7) . . . . ?
C1 N2 Ca Si1 70.50(12) . . . . ?
N1 N2 Ca Si1 -65.90(8) . . . . ?
C1 N2 Ca Si2 91.95(12) . . . . ?
N1 N2 Ca Si2 -44.45(11) . . . . ?
C17 N6 Ca N7 -126.19(13) . . . . ?
N5 N6 Ca N7 87.51(9) . . . . ?
C17 N6 Ca O1 49.49(14) . . . . ?
N5 N6 Ca O1 -96.81(9) . . . . ?
C17 N6 Ca O3 -24.12(13) . . . . ?
N5 N6 Ca O3 -170.43(9) . . . . ?
C17 N6 Ca N2 104.50(13) . . . . ?
N5 N6 Ca N2 -41.80(8) . . . . ?
C17 N6 Ca B 154.02(15) . . . . ?
N5 N6 Ca B 7.72(7) . . . . ?
C17 N6 Ca Si1 -161.40(11) . . . . ?
N5 N6 Ca Si1 52.30(10) . . . . ?
C17 N6 Ca Si2 -105.84(13) . . . . ?
N5 N6 Ca Si2 107.86(8) . . . . ?
N3 B Ca N7 1.9(4) . . . . ?
N5 B Ca N7 -131.40(7) . . . . ?
N1 B Ca N7 116.32(7) . . . . ?
N3 B Ca O1 -117.1(3) . . . . ?
N5 B Ca O1 109.64(7) . . . . ?
N1 B Ca O1 -2.64(9) . . . . ?
N3 B Ca O3 129.0(3) . . . . ?
N5 B Ca O3 -4.32(9) . . . . ?
N1 B Ca O3 -116.60(7) . . . . ?
N3 B Ca N2 -126.1(4) . . . . ?
N5 B Ca N2 100.64(8) . . . . ?
N1 B Ca N2 -11.64(6) . . . . ?
N3 B Ca N6 126.8(4) . . . . ?
N5 B Ca N6 -6.44(6) . . . . ?
N1 B Ca N6 -118.72(8) . . . . ?
N3 B Ca Si1 -20.6(3) . . . . ?
N5 B Ca Si1 -153.88(7) . . . . ?
N1 B Ca Si1 93.84(7) . . . . ?
N3 B Ca Si2 27.2(4) . . . . ?
N5 B Ca Si2 -106.09(7) . . . . ?
N1 B Ca Si2 141.63(6) . . . . ?
C29 Si1 Ca N7 77.29(11) . . . . ?
C28 Si1 Ca N7 170.11(10) . . . . ?
C30 Si1 Ca N7 -91.57(10) . . . . ?
N7 Si1 Ca O1 -108.75(7) . . . . ?
C29 Si1 Ca O1 -31.46(9) . . . . ?
C28 Si1 Ca O1 61.36(7) . . . . ?
C30 Si1 Ca O1 159.68(8) . . . . ?
N7 Si1 Ca O3 -14.24(8) . . . . ?
C29 Si1 Ca O3 63.05(10) . . . . ?
C28 Si1 Ca O3 155.88(7) . . . . ?
C30 Si1 Ca O3 -105.81(8) . . . . ?
N7 Si1 Ca N2 177.12(7) . . . . ?
C29 Si1 Ca N2 -105.59(9) . . . . ?
C28 Si1 Ca N2 -12.77(7) . . . . ?
C30 Si1 Ca N2 85.55(8) . . . . ?
N7 Si1 Ca N6 94.74(8) . . . . ?
C29 Si1 Ca N6 172.03(9) . . . . ?
C28 Si1 Ca N6 -95.15(7) . . . . ?
C30 Si1 Ca N6 3.16(8) . . . . ?
N7 Si1 Ca B 127.48(7) . . . . ?
C29 Si1 Ca B -155.23(9) . . . . ?
C28 Si1 Ca B -62.41(7) . . . . ?
C30 Si1 Ca B 35.91(8) . . . . ?
N7 Si1 Ca Si2 10.61(7) . . . . ?
C29 Si1 Ca Si2 87.89(9) . . . . ?
C28 Si1 Ca Si2 -179.28(6) . . . . ?
C30 Si1 Ca Si2 -80.97(7) . . . . ?
C26 Si2 Ca N7 121.70(10) . . . . ?
C25 Si2 Ca N7 -13.13(14) . . . . ?
C27 Si2 Ca N7 -133.55(10) . . . . ?
N7 Si2 Ca O1 63.40(8) . . . . ?
C26 Si2 Ca O1 -174.89(7) . . . . ?
C25 Si2 Ca O1 50.28(12) . . . . ?
C27 Si2 Ca O1 -70.14(7) . . . . ?
N7 Si2 Ca O3 151.37(8) . . . . ?
C26 Si2 Ca O3 -86.93(7) . . . . ?
C25 Si2 Ca O3 138.24(12) . . . . ?
C27 Si2 Ca O3 17.82(7) . . . . ?
N7 Si2 Ca N2 -39.27(10) . . . . ?
C26 Si2 Ca N2 82.44(9) . . . . ?
C25 Si2 Ca N2 -52.39(13) . . . . ?
C27 Si2 Ca N2 -172.81(8) . . . . ?
N7 Si2 Ca N6 -137.67(8) . . . . ?
C26 Si2 Ca N6 -15.97(7) . . . . ?
C25 Si2 Ca N6 -150.80(12) . . . . ?
C27 Si2 Ca N6 88.78(7) . . . . ?
N7 Si2 Ca B -83.76(8) . . . . ?
C26 Si2 Ca B 37.94(7) . . . . ?
C25 Si2 Ca B -96.89(12) . . . . ?
C27 Si2 Ca B 142.69(7) . . . . ?
N7 Si2 Ca Si1 -11.90(8) . . . . ?
C26 Si2 Ca Si1 109.80(7) . . . . ?
C25 Si2 Ca Si1 -25.03(12) . . . . ?
C27 Si2 Ca Si1 -145.45(6) . . . . ?
